data_4516970
loop_
_publ_author_name
'Singh, Munendra Pal'
'Baruah, Jubaraj B.'

_publ_section_title
;
 Combinations of Tautomeric Forms and Neutral-Cationic Forms in the
 Cocrystals of Sulfamethazine with Carboxylic Acids.
;
_journal_issue 7
_journal_name_full 'ACS omega'
_journal_page_first 11609
_journal_page_last 11620
_journal_paper_doi 10.1021/acsomega.9b01437
_journal_volume 4
_journal_year 2019
_chemical_formula_sum 'C21 H26 N4 O6 S'
_chemical_formula_weight 462.52
_space_group_crystal_system monoclinic
_space_group_IT_number 14
_space_group_name_Hall '-P 2yn'
_space_group_name_H-M_alt 'P 1 21/n 1'
_atom_sites_solution_hydrogens mixed
_audit_creation_method SHELXL-2014/7
_cell_angle_alpha 90
_cell_angle_beta 99.115(4)
_cell_angle_gamma 90
_cell_formula_units_Z 8
_cell_length_a 13.4476(16)
_cell_length_b 18.841(2)
_cell_length_c 18.531(2)
_cell_measurement_reflns_used 8333
_cell_measurement_temperature 296(2)
_cell_measurement_theta_max 19.10
_cell_measurement_theta_min 2.16
_cell_volume 4635.8(9)
_computing_structure_refinement 'SHELXL-2014/7 (Sheldrick, 2014)'
_diffrn_ambient_temperature 296(2)
_diffrn_measured_fraction_theta_full 0.998
_diffrn_measured_fraction_theta_max 0.998
_diffrn_measurement_device_type 'Bruker APEX-II CCD'
_diffrn_measurement_method '\f and \w scans'
_diffrn_radiation_type MoK\a
_diffrn_radiation_wavelength 0.71073
_diffrn_reflns_av_R_equivalents 0.1151
_diffrn_reflns_av_unetI/netI 0.0383
_diffrn_reflns_Laue_measured_fraction_full 0.998
_diffrn_reflns_Laue_measured_fraction_max 0.998
_diffrn_reflns_limit_h_max 16
_diffrn_reflns_limit_h_min -16
_diffrn_reflns_limit_k_max 22
_diffrn_reflns_limit_k_min -22
_diffrn_reflns_limit_l_max 22
_diffrn_reflns_limit_l_min -22
_diffrn_reflns_number 163173
_diffrn_reflns_point_group_measured_fraction_full 0.998
_diffrn_reflns_point_group_measured_fraction_max 0.998
_diffrn_reflns_theta_full 25.047
_diffrn_reflns_theta_max 25.047
_diffrn_reflns_theta_min 1.551
_exptl_absorpt_coefficient_mu 0.183
_exptl_absorpt_correction_T_max 0.971
_exptl_absorpt_correction_T_min 0.947
_exptl_absorpt_correction_type multi-scan
_exptl_absorpt_process_details multi-scan
_exptl_crystal_colour yellow
_exptl_crystal_density_diffrn 1.325
_exptl_crystal_description block
_exptl_crystal_F_000 1952
_exptl_crystal_size_max 0.35
_exptl_crystal_size_mid 0.25
_exptl_crystal_size_min 0.16
_refine_diff_density_max 0.596
_refine_diff_density_min -0.313
_refine_diff_density_rms 0.050
_refine_ls_extinction_method none
_refine_ls_goodness_of_fit_ref 1.030
_refine_ls_hydrogen_treatment mixed
_refine_ls_matrix_type full
_refine_ls_number_parameters 620
_refine_ls_number_reflns 8187
_refine_ls_number_restraints 5
_refine_ls_restrained_S_all 2.768
_refine_ls_R_factor_all 0.1004
_refine_ls_R_factor_gt 0.0625
_refine_ls_shift/su_max 0.007
_refine_ls_shift/su_mean 0.001
_refine_ls_structure_factor_coef Fsqd
_refine_ls_weighting_details 'w=1/[\s^2^(Fo^2^)+(0.1004P)^2^+2.1601P] where P=(Fo^2^+2Fc^2^)/3'
_refine_ls_weighting_scheme calc
_refine_ls_wR_factor_gt 0.1599
_refine_ls_wR_factor_ref 0.1904
_reflns_Friedel_coverage 0.000
_reflns_number_gt 5435
_reflns_number_total 8187
_reflns_threshold_expression 'I > 2\s(I)'
_cod_data_source_file ao9b01437_si_002.cif
_cod_data_source_block (SMamidine)(SMimidine).2(PA).2H2O
_cod_original_sg_symbol_H-M 'P 21/n'
_cod_database_code 4516970
_shelx_shelxl_version_number 2014/7
_shelx_space_group_comment
;
The symmetry employed for this shelxl refinement is uniquely defined
by the following loop, which should always be used as a source of
symmetry information in preference to the above space-group names.
They are only intended as comments.
;

loop_
_space_group_symop_operation_xyz
'x, y, z'
'-x+1/2, y+1/2, -z+1/2'
'-x, -y, -z'
'x-1/2, -y-1/2, z-1/2'

loop_
_atom_site_label
_atom_site_type_symbol
_atom_site_fract_x
_atom_site_fract_y
_atom_site_fract_z
_atom_site_U_iso_or_equiv
_atom_site_adp_type
_atom_site_occupancy
_atom_site_site_symmetry_order
_atom_site_calc_flag
_atom_site_refinement_flags_posn
_atom_site_refinement_flags_adp
S2 S 0.27310(6) 0.33108(4) 0.77958(4) 0.0463(2) Uani 1 1 d . .
S1 S 0.78194(7) 0.64927(4) 0.72335(5) 0.0560(3) Uani 1 1 d . .
O4 O 0.21720(17) 0.27241(11) 0.74335(12) 0.0557(6) Uani 1 1 d . .
O3 O 0.37549(17) 0.33797(12) 0.76570(12) 0.0572(6) Uani 1 1 d . .
O5 O 0.4767(2) 0.55481(16) 0.22540(15) 0.0695(8) Uani 1 1 d . .
N8 N 0.1685(2) 0.51730(13) 0.74649(15) 0.0463(6) Uani 1 1 d . .
O9 O 1.01517(19) 0.47842(14) 0.63647(14) 0.0709(7) Uani 1 1 d . .
O1 O 0.6861(2) 0.64712(14) 0.74740(13) 0.0688(7) Uani 1 1 d . .
N6 N 0.20474(19) 0.39898(13) 0.75178(14) 0.0475(6) Uani 1 1 d . .
O6 O -0.0078(2) 0.57109(13) -0.13020(14) 0.0727(7) Uani 1 1 d . .
O7 O 0.0064(2) 0.45487(14) -0.14107(16) 0.0733(8) Uani 1 1 d D .
N3 N 0.8515(2) 0.45247(13) 0.75364(14) 0.0488(6) Uani 1 1 d . .
N7 N 0.30692(19) 0.47768(14) 0.83048(14) 0.0488(6) Uani 1 1 d . .
O2 O 0.8558(2) 0.69863(13) 0.75715(14) 0.0784(8) Uani 1 1 d D .
O10 O 1.0584(2) 0.36509(14) 0.63877(16) 0.0787(9) Uani 1 1 d . .
O8 O 0.5412(2) 0.42307(17) 0.28414(17) 0.0796(9) Uani 1 1 d . .
N4 N 0.7193(2) 0.50530(15) 0.66997(15) 0.0558(7) Uani 1 1 d . .
N2 N 0.8415(2) 0.57496(14) 0.73956(15) 0.0572(7) Uani 1 1 d D .
H2A H 0.9027 0.5767 0.7617 0.069 Uiso 1 1 calc DR U
C19 C 0.2292(2) 0.46461(16) 0.77759(16) 0.0417(7) Uani 1 1 d . .
C25 C 0.3969(2) 0.56124(18) 0.16982(18) 0.0511(8) Uani 1 1 d . .
C7 C 0.8009(2) 0.50801(17) 0.72020(17) 0.0472(8) Uani 1 1 d . .
C33 C 0.0319(2) 0.51481(18) -0.10954(18) 0.0515(8) Uani 1 1 d . .
C16 C 0.2774(3) 0.32208(16) 0.87359(17) 0.0498(8) Uani 1 1 d . .
C21 C 0.1835(2) 0.58556(17) 0.76714(19) 0.0530(8) Uani 1 1 d . .
C23 C 0.3218(2) 0.54456(18) 0.85308(18) 0.0519(8) Uani 1 1 d . .
C28 C 0.2320(2) 0.56931(17) 0.05752(17) 0.0496(8) Uani 1 1 d . .
O11 O 0.5096(3) 0.2997(2) 0.1814(2) 0.1102(11) Uani 1 1 d G .
H11A H 0.5403 0.3155 0.2218 0.165 Uiso 1 1 d G U
H11B H 0.5471 0.2702 0.1637 0.165 Uiso 1 1 d G U
C4 C 0.7637(3) 0.66225(16) 0.62953(18) 0.0506(8) Uani 1 1 d . .
C35 C 0.6527(2) 0.49979(17) 0.36361(18) 0.0528(8) Uani 1 1 d . .
H35 H 0.6218 0.5400 0.3412 0.063 Uiso 1 1 calc R U
C34 C 0.6194(2) 0.43312(18) 0.34059(19) 0.0558(9) Uani 1 1 d . .
C36 C 0.7316(3) 0.50630(18) 0.41958(18) 0.0546(8) Uani 1 1 d . .
H36 H 0.7542 0.5516 0.4338 0.066 Uiso 1 1 calc R U
C37 C 0.7791(2) 0.44898(18) 0.45595(18) 0.0534(8) Uani 1 1 d . .
C42 C 1.0023(3) 0.41801(19) 0.61287(19) 0.0553(8) Uani 1 1 d . .
C9 C 0.8144(3) 0.38706(17) 0.7351(2) 0.0560(9) Uani 1 1 d . .
C29 C 0.2853(3) 0.62872(19) 0.08292(19) 0.0587(9) Uani 1 1 d . .
H29 H 0.2659 0.6725 0.0621 0.070 Uiso 1 1 calc R U
C27 C 0.2624(3) 0.50493(18) 0.09047(19) 0.0561(9) Uani 1 1 d . .
H27 H 0.2271 0.4638 0.0748 0.067 Uiso 1 1 calc R U
C26 C 0.3442(2) 0.50078(18) 0.14620(18) 0.0561(9) Uani 1 1 d . .
H26 H 0.3634 0.4572 0.1676 0.067 Uiso 1 1 calc R U
C30 C 0.3671(3) 0.62564(18) 0.1384(2) 0.0602(9) Uani 1 1 d . .
H30 H 0.4018 0.6668 0.1545 0.072 Uiso 1 1 calc R U
C31 C 0.1428(3) 0.57598(19) -0.00409(19) 0.0583(9) Uani 1 1 d . .
H31A H 0.0850 0.5929 0.0163 0.070 Uiso 1 1 calc R U
H31B H 0.1587 0.6114 -0.0385 0.070 Uiso 1 1 calc R U
C32 C 0.1141(2) 0.50777(18) -0.04511(18) 0.0546(8) Uani 1 1 d . .
H32A H 0.1735 0.4888 -0.0619 0.066 Uiso 1 1 calc R U
H32B H 0.0931 0.4736 -0.0114 0.066 Uiso 1 1 calc R U
C22 C 0.2614(3) 0.60037(18) 0.8213(2) 0.0579(9) Uani 1 1 d . .
H22 H 0.2745 0.6468 0.8369 0.069 Uiso 1 1 calc R U
C11 C 0.6837(3) 0.4399(2) 0.6507(2) 0.0617(10) Uani 1 1 d . .
C17 C 0.1891(3) 0.31761(19) 0.9025(2) 0.0656(10) Uani 1 1 d . .
H17 H 0.1273 0.3206 0.8719 0.079 Uiso 1 1 calc R U
C5 C 0.6667(3) 0.66734(19) 0.59177(19) 0.0611(9) Uani 1 1 d . .
H5 H 0.6121 0.6592 0.6158 0.073 Uiso 1 1 calc R U
C3 C 0.8445(3) 0.6728(2) 0.5938(2) 0.0645(10) Uani 1 1 d . .
C1 C 0.7318(4) 0.69549(19) 0.48178(19) 0.0673(11) Uani 1 1 d . .
C41 C 0.9222(3) 0.4000(2) 0.5503(2) 0.0676(10) Uani 1 1 d . .
H41A H 0.9533 0.3780 0.5121 0.081 Uiso 1 1 calc R U
H41B H 0.8768 0.3657 0.5665 0.081 Uiso 1 1 calc R U
C10 C 0.7299(3) 0.3803(2) 0.6838(2) 0.0685(10) Uani 1 1 d . .
H10 H 0.7036 0.3355 0.6712 0.082 Uiso 1 1 calc R U
C24 C 0.4074(3) 0.5569(2) 0.9139(2) 0.0703(11) Uani 1 1 d . .
H24A H 0.3971 0.5296 0.9558 0.105 Uiso 1 1 calc R U
H24B H 0.4108 0.6064 0.9264 0.105 Uiso 1 1 calc R U
H24C H 0.4693 0.5426 0.8986 0.105 Uiso 1 1 calc R U
C38 C 0.7448(3) 0.38249(19) 0.4313(2) 0.0711(11) Uani 1 1 d . .
H38 H 0.7757 0.3423 0.4537 0.085 Uiso 1 1 calc R U
C20 C 0.1125(3) 0.63899(19) 0.7281(2) 0.0696(11) Uani 1 1 d . .
H20A H 0.1166 0.6822 0.7559 0.104 Uiso 1 1 calc R U
H20B H 0.0450 0.6208 0.7224 0.104 Uiso 1 1 calc R U
H20C H 0.1303 0.6483 0.6808 0.104 Uiso 1 1 calc R U
C39 C 0.6659(3) 0.37452(19) 0.3742(2) 0.0733(12) Uani 1 1 d . .
H39 H 0.6444 0.3293 0.3586 0.088 Uiso 1 1 calc R U
N1 N 0.7143(6) 0.7142(3) 0.4092(2) 0.1060(15) Uani 1 1 d D .
C40 C 0.8629(3) 0.4626(2) 0.5192(2) 0.0679(10) Uani 1 1 d . .
H40A H 0.9092 0.4965 0.5031 0.081 Uiso 1 1 calc R U
H40B H 0.8338 0.4849 0.5581 0.081 Uiso 1 1 calc R U
C15 C 0.3689(3) 0.3183(2) 0.9193(2) 0.0715(11) Uani 1 1 d . .
H15 H 0.4284 0.3221 0.9000 0.086 Uiso 1 1 calc R U
C6 C 0.6508(3) 0.6845(2) 0.5188(2) 0.0734(11) Uani 1 1 d . .
H6 H 0.5854 0.6887 0.4939 0.088 Uiso 1 1 calc R U
C13 C 0.2846(5) 0.3040(2) 1.0229(2) 0.0839(15) Uani 1 1 d . .
C18 C 0.1924(4) 0.3088(2) 0.9768(3) 0.0840(13) Uani 1 1 d . .
H18 H 0.1328 0.3059 0.9961 0.101 Uiso 1 1 calc R U
O12 O 0.9919(4) 0.7276(3) 0.8850(2) 0.1523(18) Uani 1 1 d G .
H12D H 0.9522 0.6988 0.8595 0.228 Uiso 1 1 d G U
H12E H 1.0008 0.7638 0.8594 0.228 Uiso 1 1 d G U
C8 C 0.8709(3) 0.3262(2) 0.7728(3) 0.0828(13) Uani 1 1 d . .
H8A H 0.9416 0.3369 0.7811 0.124 Uiso 1 1 calc R U
H8B H 0.8591 0.2845 0.7428 0.124 Uiso 1 1 calc R U
H8C H 0.8485 0.3179 0.8187 0.124 Uiso 1 1 calc R U
C12 C 0.5934(3) 0.4366(3) 0.5922(2) 0.0856(13) Uani 1 1 d . .
H12A H 0.5560 0.3941 0.5980 0.128 Uiso 1 1 calc R U
H12B H 0.6148 0.4362 0.5452 0.128 Uiso 1 1 calc R U
H12C H 0.5516 0.4772 0.5959 0.128 Uiso 1 1 calc R U
C14 C 0.3725(4) 0.3090(2) 0.9934(2) 0.0910(15) Uani 1 1 d . .
H14 H 0.4344 0.3061 1.0238 0.109 Uiso 1 1 calc R U
H1A H 0.768(3) 0.715(4) 0.390(3) 0.14(3) Uiso 1 1 d D .
N5 N 0.2872(5) 0.2922(2) 1.09740(19) 0.136(2) Uani 1 1 d . .
H5A H 0.3386 0.3130 1.1226 0.163 Uiso 1 1 d R U
H5B H 0.2328 0.3089 1.1103 0.163 Uiso 1 1 d R U
H1B H 0.653(2) 0.707(4) 0.389(3) 0.15(3) Uiso 1 1 d D .
H8D H 0.524(5) 0.456(4) 0.265(4) 0.18(3) Uiso 1 1 d . .
H5C H 0.513(3) 0.584(2) 0.228(2) 0.064(14) Uiso 1 1 d . .
H8 H 0.116(3) 0.505(2) 0.715(2) 0.072(12) Uiso 1 1 d . .
H7 H -0.042(4) 0.462(4) -0.179(2) 0.18(3) Uiso 1 1 d D .
H10A H 1.111(5) 0.371(3) 0.678(3) 0.16(2) Uiso 1 1 d . .
C2 C 0.8271(3) 0.6877(2) 0.5218(2) 0.0754(11) Uani 1 1 d . .
H2 H 0.8822 0.6930 0.4976 0.091 Uiso 1 1 calc DR U
H3 H 0.912(3) 0.669(2) 0.616(2) 0.080(13) Uiso 1 1 d . .

loop_
_atom_site_aniso_label
_atom_site_aniso_U_11
_atom_site_aniso_U_22
_atom_site_aniso_U_33
_atom_site_aniso_U_23
_atom_site_aniso_U_13
_atom_site_aniso_U_12
S2 0.0538(5) 0.0401(4) 0.0413(4) -0.0009(3) -0.0036(4) 0.0010(3)
S1 0.0733(6) 0.0435(5) 0.0454(5) -0.0029(4) -0.0086(4) 0.0059(4)
O4 0.0694(15) 0.0393(12) 0.0534(13) -0.0057(10) -0.0058(11) -0.0009(10)
O3 0.0557(14) 0.0574(14) 0.0575(14) 0.0013(11) 0.0058(11) 0.0046(11)
O5 0.0508(16) 0.0748(19) 0.0746(18) 0.0221(14) -0.0157(13) -0.0086(14)
N8 0.0446(16) 0.0404(15) 0.0518(16) 0.0009(12) 0.0011(13) 0.0019(12)
O9 0.0652(16) 0.0631(17) 0.0755(17) -0.0035(13) -0.0165(13) 0.0043(13)
O1 0.0803(19) 0.0723(17) 0.0558(15) 0.0002(12) 0.0165(13) 0.0194(14)
N6 0.0528(16) 0.0384(14) 0.0462(15) 0.0001(11) -0.0078(12) 0.0011(12)
O6 0.0789(18) 0.0568(16) 0.0713(17) -0.0001(13) -0.0227(14) -0.0018(13)
O7 0.0749(18) 0.0595(16) 0.0766(18) -0.0038(13) -0.0151(15) 0.0081(13)
N3 0.0560(16) 0.0416(15) 0.0486(15) -0.0017(12) 0.0078(13) 0.0015(12)
N7 0.0518(16) 0.0471(15) 0.0453(15) -0.0019(12) 0.0007(12) -0.0031(12)
O2 0.103(2) 0.0489(14) 0.0695(17) -0.0063(12) -0.0301(15) -0.0029(14)
O10 0.0788(19) 0.0632(17) 0.0794(19) -0.0036(14) -0.0323(15) 0.0071(14)
O8 0.0657(17) 0.0689(18) 0.090(2) 0.0008(16) -0.0310(15) -0.0012(14)
N4 0.0552(17) 0.0556(17) 0.0534(17) -0.0084(13) -0.0016(14) -0.0013(14)
N2 0.0569(17) 0.0444(15) 0.0620(18) 0.0004(13) -0.0162(14) 0.0017(13)
C19 0.0462(17) 0.0409(17) 0.0381(16) 0.0021(13) 0.0067(13) -0.0015(13)
C25 0.0379(17) 0.062(2) 0.0511(19) 0.0124(16) 0.0006(15) 0.0025(15)
C7 0.0492(19) 0.0476(18) 0.0436(17) -0.0042(14) 0.0040(15) -0.0011(15)
C33 0.0442(19) 0.057(2) 0.0518(19) 0.0055(16) 0.0035(15) 0.0018(16)
C16 0.066(2) 0.0379(17) 0.0434(18) 0.0012(13) 0.0009(16) -0.0013(15)
C21 0.0457(19) 0.0438(18) 0.072(2) 0.0007(16) 0.0163(17) -0.0015(15)
C23 0.0486(19) 0.054(2) 0.054(2) -0.0089(15) 0.0102(16) -0.0080(16)
C28 0.0432(18) 0.056(2) 0.0487(19) 0.0050(15) 0.0028(15) 0.0026(15)
O11 0.105(3) 0.087(2) 0.139(3) -0.003(2) 0.021(2) 0.006(2)
C4 0.056(2) 0.0449(18) 0.0480(19) -0.0010(14) -0.0009(16) 0.0033(15)
C35 0.0467(19) 0.0504(19) 0.059(2) 0.0051(16) 0.0022(16) 0.0083(15)
C34 0.0438(19) 0.057(2) 0.061(2) 0.0022(16) -0.0095(16) 0.0006(15)
C36 0.058(2) 0.0488(19) 0.055(2) -0.0007(15) 0.0002(16) -0.0008(16)
C37 0.0489(19) 0.055(2) 0.053(2) 0.0043(16) -0.0008(16) 0.0002(16)
C42 0.051(2) 0.059(2) 0.053(2) 0.0013(17) 0.0001(16) -0.0013(17)
C9 0.063(2) 0.0423(19) 0.067(2) -0.0087(16) 0.0214(19) -0.0045(16)
C29 0.056(2) 0.053(2) 0.063(2) 0.0125(17) -0.0031(17) 0.0045(16)
C27 0.052(2) 0.0482(19) 0.063(2) 0.0053(16) -0.0038(16) -0.0061(15)
C26 0.051(2) 0.054(2) 0.061(2) 0.0168(16) 0.0007(16) 0.0013(16)
C30 0.057(2) 0.050(2) 0.068(2) 0.0043(17) -0.0069(18) -0.0024(16)
C31 0.054(2) 0.062(2) 0.056(2) 0.0075(17) -0.0024(17) 0.0038(17)
C32 0.0488(19) 0.059(2) 0.054(2) 0.0089(16) 0.0029(16) -0.0030(16)
C22 0.053(2) 0.0409(18) 0.080(3) -0.0082(17) 0.0096(19) -0.0058(15)
C11 0.052(2) 0.073(3) 0.061(2) -0.0222(19) 0.0136(17) -0.0107(19)
C17 0.080(3) 0.060(2) 0.059(2) 0.0068(17) 0.015(2) 0.0117(19)
C5 0.057(2) 0.069(2) 0.053(2) 0.0029(17) -0.0050(17) -0.0030(18)
C3 0.067(3) 0.063(2) 0.062(2) 0.0041(18) 0.003(2) 0.0138(19)
C1 0.107(3) 0.049(2) 0.045(2) 0.0036(16) 0.009(2) 0.011(2)
C41 0.062(2) 0.066(2) 0.067(2) -0.0029(19) -0.0145(19) 0.0097(18)
C10 0.070(3) 0.055(2) 0.081(3) -0.020(2) 0.015(2) -0.0166(19)
C24 0.067(2) 0.074(3) 0.066(2) -0.0178(19) -0.0053(19) -0.007(2)
C38 0.066(2) 0.048(2) 0.088(3) 0.0128(18) -0.023(2) 0.0061(18)
C20 0.058(2) 0.048(2) 0.102(3) 0.010(2) 0.009(2) 0.0067(17)
C39 0.068(2) 0.044(2) 0.095(3) 0.0003(19) -0.027(2) -0.0022(17)
N1 0.157(5) 0.103(3) 0.057(2) 0.013(2) 0.012(3) 0.019(4)
C40 0.065(2) 0.068(2) 0.063(2) 0.0036(18) -0.0139(19) -0.0042(19)
C15 0.078(3) 0.078(3) 0.052(2) 0.0135(19) -0.0099(19) -0.021(2)
C6 0.083(3) 0.069(3) 0.058(2) 0.0035(19) -0.019(2) 0.002(2)
C13 0.154(5) 0.052(2) 0.042(2) -0.0002(17) 0.004(3) -0.012(3)
C18 0.121(4) 0.061(2) 0.080(3) 0.008(2) 0.046(3) 0.012(2)
O12 0.170(4) 0.131(4) 0.134(4) -0.047(3) -0.042(3) 0.002(3)
C8 0.096(3) 0.047(2) 0.106(3) -0.002(2) 0.017(3) 0.000(2)
C12 0.063(3) 0.109(4) 0.079(3) -0.032(2) -0.003(2) -0.020(2)
C14 0.111(4) 0.096(3) 0.056(3) 0.015(2) -0.017(3) -0.040(3)
N5 0.260(7) 0.096(3) 0.051(2) 0.005(2) 0.024(3) -0.039(4)
C2 0.086(3) 0.072(3) 0.075(3) 0.006(2) 0.032(2) 0.019(2)

loop_
_atom_type_symbol
_atom_type_description
_atom_type_scat_dispersion_real
_atom_type_scat_dispersion_imag
_atom_type_scat_source
C C 0.0033 0.0016 'International Tables Vol C Tables 4.2.6.8 and 6.1.1.4'
H H 0.0000 0.0000 'International Tables Vol C Tables 4.2.6.8 and 6.1.1.4'
N N 0.0061 0.0033 'International Tables Vol C Tables 4.2.6.8 and 6.1.1.4'
O O 0.0106 0.0060 'International Tables Vol C Tables 4.2.6.8 and 6.1.1.4'
S S 0.1246 0.1234 'International Tables Vol C Tables 4.2.6.8 and 6.1.1.4'

loop_
_geom_angle_atom_site_label_1
_geom_angle_atom_site_label_2
_geom_angle_atom_site_label_3
_geom_angle
O4 S2 O3 115.28(14)
O4 S2 N6 103.35(13)
O3 S2 N6 112.51(14)
O4 S2 C16 108.86(14)
O3 S2 C16 107.76(15)
N6 S2 C16 108.89(15)
O1 S1 O2 118.66(17)
O1 S1 N2 111.23(16)
O2 S1 N2 101.10(15)
O1 S1 C4 108.97(16)
O2 S1 C4 108.99(17)
N2 S1 C4 107.19(15)
C25 O5 H5C 115(3)
C21 N8 C19 121.7(3)
C21 N8 H8 121(3)
C19 N8 H8 118(3)
C19 N6 S2 121.3(2)
C33 O7 H7 109(5)
C7 N3 C9 116.9(3)
C23 N7 C19 117.7(3)
C42 O10 H10A 121(4)
C34 O8 H8D 113(5)
C7 N4 C11 116.2(3)
C7 N2 S1 124.8(2)
C7 N2 H2A 117.6
S1 N2 H2A 117.6
N7 C19 N6 123.2(3)
N7 C19 N8 121.7(3)
N6 C19 N8 115.1(3)
O5 C25 C26 117.9(3)
O5 C25 C30 122.4(3)
C26 C25 C30 119.6(3)
N4 C7 N3 126.7(3)
N4 C7 N2 117.5(3)
N3 C7 N2 115.8(3)
O6 C33 O7 123.1(3)
O6 C33 C32 123.8(3)
O7 C33 C32 113.1(3)
C17 C16 C15 119.7(3)
C17 C16 S2 120.0(3)
C15 C16 S2 120.3(3)
N8 C21 C22 117.9(3)
N8 C21 C20 116.8(3)
C22 C21 C20 125.3(3)
N7 C23 C22 122.0(3)
N7 C23 C24 116.3(3)
C22 C23 C24 121.7(3)
C29 C28 C27 117.4(3)
C29 C28 C31 119.8(3)
C27 C28 C31 122.8(3)
H11A O11 H11B 109.5
C3 C4 C5 120.0(3)
C3 C4 S1 120.5(3)
C5 C4 S1 119.3(3)
C36 C35 C34 119.5(3)
C36 C35 H35 120.3
C34 C35 H35 120.3
C39 C34 O8 118.3(3)
C39 C34 C35 119.4(3)
O8 C34 C35 122.2(3)
C35 C36 C37 123.1(3)
C35 C36 H36 118.5
C37 C36 H36 118.5
C36 C37 C38 116.3(3)
C36 C37 C40 118.5(3)
C38 C37 C40 125.2(3)
O9 C42 O10 122.9(3)
O9 C42 C41 122.3(3)
O10 C42 C41 114.8(3)
N3 C9 C10 119.6(3)
N3 C9 C8 116.3(3)
C10 C9 C8 124.1(3)
C28 C29 C30 122.1(3)
C28 C29 H29 118.9
C30 C29 H29 118.9
C26 C27 C28 121.3(3)
C26 C27 H27 119.4
C28 C27 H27 119.4
C25 C26 C27 119.9(3)
C25 C26 H26 120.1
C27 C26 H26 120.1
C25 C30 C29 119.7(3)
C25 C30 H30 120.2
C29 C30 H30 120.2
C32 C31 C28 114.5(3)
C32 C31 H31A 108.6
C28 C31 H31A 108.6
C32 C31 H31B 108.6
C28 C31 H31B 108.6
H31A C31 H31B 107.6
C33 C32 C31 115.0(3)
C33 C32 H32A 108.5
C31 C32 H32A 108.5
C33 C32 H32B 108.5
C31 C32 H32B 108.5
H32A C32 H32B 107.5
C21 C22 C23 118.9(3)
C21 C22 H22 120.5
C23 C22 H22 120.5
N4 C11 C10 120.7(3)
N4 C11 C12 116.3(4)
C10 C11 C12 123.0(4)
C18 C17 C16 120.1(4)
C18 C17 H17 120.0
C16 C17 H17 120.0
C6 C5 C4 120.1(4)
C6 C5 H5 120.0
C4 C5 H5 120.0
C2 C3 C4 118.8(4)
C2 C3 H3 117(3)
C4 C3 H3 124(2)
N1 C1 C2 123.5(5)
N1 C1 C6 119.7(5)
C2 C1 C6 116.8(3)
C40 C41 C42 113.5(3)
C40 C41 H41A 108.9
C42 C41 H41A 108.9
C40 C41 H41B 108.9
C42 C41 H41B 108.9
H41A C41 H41B 107.7
C9 C10 C11 119.9(3)
C9 C10 H10 120.0
C11 C10 H10 120.0
C23 C24 H24A 109.5
C23 C24 H24B 109.5
H24A C24 H24B 109.5
C23 C24 H24C 109.5
H24A C24 H24C 109.5
H24B C24 H24C 109.5
C39 C38 C37 121.7(3)
C39 C38 H38 119.2
C37 C38 H38 119.2
C21 C20 H20A 109.5
C21 C20 H20B 109.5
H20A C20 H20B 109.5
C21 C20 H20C 109.5
H20A C20 H20C 109.5
H20B C20 H20C 109.5
C34 C39 C38 120.0(3)
C34 C39 H39 120.0
C38 C39 H39 120.0
C1 N1 H1A 113(5)
C1 N1 H1B 113(5)
H1A N1 H1B 129(6)
C41 C40 C37 116.9(3)
C41 C40 H40A 108.1
C37 C40 H40A 108.1
C41 C40 H40B 108.1
C37 C40 H40B 108.1
H40A C40 H40B 107.3
C14 C15 C16 120.4(4)
C14 C15 H15 119.8
C16 C15 H15 119.8
C5 C6 C1 120.6(4)
C5 C6 H6 119.7
C1 C6 H6 119.7
C14 C13 C18 119.2(4)
C14 C13 N5 120.9(5)
C18 C13 N5 119.8(5)
C17 C18 C13 120.2(4)
C17 C18 H18 119.9
C13 C18 H18 119.9
H12D O12 H12E 109.5
C9 C8 H8A 109.5
C9 C8 H8B 109.5
H8A C8 H8B 109.5
C9 C8 H8C 109.5
H8A C8 H8C 109.5
H8B C8 H8C 109.5
C11 C12 H12A 109.5
C11 C12 H12B 109.5
H12A C12 H12B 109.5
C11 C12 H12C 109.5
H12A C12 H12C 109.5
H12B C12 H12C 109.5
C15 C14 C13 120.4(4)
C15 C14 H14 119.8
C13 C14 H14 119.8
C13 N5 H5A 110.8
C13 N5 H5B 109.1
H5A N5 H5B 108.9
C3 C2 C1 123.6(4)
C3 C2 H2 118.2
C1 C2 H2 118.2

loop_
_geom_bond_atom_site_label_1
_geom_bond_atom_site_label_2
_geom_bond_distance
S2 O4 1.441(2)
S2 O3 1.446(2)
S2 N6 1.612(2)
S2 C16 1.742(3)
S1 O1 1.430(3)
S1 O2 1.430(3)
S1 N2 1.617(3)
S1 C4 1.734(3)
O5 C25 1.370(4)
O5 H5C 0.74(4)
N8 C21 1.348(4)
N8 C19 1.355(4)
N8 H8 0.87(4)
O9 C42 1.222(4)
N6 C19 1.348(4)
O6 C33 1.221(4)
O7 C33 1.293(4)
O7 H7 0.89(2)
N3 C7 1.345(4)
N3 C9 1.353(4)
N7 C23 1.333(4)
N7 C19 1.338(4)
O10 C42 1.296(4)
O10 H10A 0.94(6)
O8 C34 1.373(4)
O8 H8D 0.73(7)
N4 C7 1.322(4)
N4 C11 1.350(4)
N2 C7 1.399(4)
N2 H2A 0.8600
C25 C26 1.376(5)
C25 C30 1.377(4)
C33 C32 1.500(4)
C16 C17 1.381(5)
C16 C15 1.381(5)
C21 C22 1.360(5)
C21 C20 1.493(5)
C23 C22 1.400(5)
C23 C24 1.497(5)
C28 C29 1.372(5)
C28 C27 1.390(4)
C28 C31 1.525(4)
O11 H11A 0.8499
O11 H11B 0.8500
C4 C3 1.374(5)
C4 C5 1.383(5)
C35 C36 1.366(4)
C35 C34 1.379(5)
C35 H35 0.9300
C34 C39 1.369(5)
C36 C37 1.376(4)
C36 H36 0.9300
C37 C38 1.387(5)
C37 C40 1.514(4)
C42 C41 1.491(5)
C9 C10 1.368(5)
C9 C8 1.487(5)
C29 C30 1.382(5)
C29 H29 0.9300
C27 C26 1.387(4)
C27 H27 0.9300
C26 H26 0.9300
C30 H30 0.9300
C31 C32 1.512(5)
C31 H31A 0.9700
C31 H31B 0.9700
C32 H32A 0.9700
C32 H32B 0.9700
C22 H22 0.9300
C11 C10 1.379(5)
C11 C12 1.495(5)
C17 C18 1.380(5)
C17 H17 0.9300
C5 C6 1.374(5)
C5 H5 0.9300
C3 C2 1.347(5)
C3 H3 0.93(4)
C1 N1 1.374(5)
C1 C2 1.383(6)
C1 C6 1.391(6)
C41 C40 1.488(5)
C41 H41A 0.9700
C41 H41B 0.9700
C10 H10 0.9300
C24 H24A 0.9600
C24 H24B 0.9600
C24 H24C 0.9600
C38 C39 1.383(5)
C38 H38 0.9300
C20 H20A 0.9600
C20 H20B 0.9600
C20 H20C 0.9600
C39 H39 0.9300
N1 H1A 0.85(2)
N1 H1B 0.87(2)
C40 H40A 0.9700
C40 H40B 0.9700
C15 C14 1.377(6)
C15 H15 0.9300
C6 H6 0.9300
C13 C14 1.381(7)
C13 C18 1.393(7)
C13 N5 1.394(5)
C18 H18 0.9300
O12 H12D 0.8499
O12 H12E 0.8501
C8 H8A 0.9600
C8 H8B 0.9600
C8 H8C 0.9600
C12 H12A 0.9600
C12 H12B 0.9600
C12 H12C 0.9600
C14 H14 0.9300
N5 H5A 0.8651
N5 H5B 0.8645
C2 H2 0.9300
